data_7705085
loop_
_publ_author_name
'Kuriki, Ryunosuke'
'Kuwabara, Takuya'
'Ishii, Youichi'

_publ_section_title
;
 Synthesis and structures of diaryloxystannylenes and -plumbylenes
 embedded in 1,3-diethers of thiacalix[4]arene.
;
_journal_issue 35
_journal_name_full 'Dalton transactions (Cambridge, England : 2003)'
_journal_page_first 12234
_journal_page_last 12241
_journal_paper_doi 10.1039/d0dt02496a
_journal_volume 49
_journal_year 2020
_chemical_formula_sum 'C131 H208 O8 Pb2 S8 Si4'
_chemical_formula_weight 2694.18
_space_group_crystal_system triclinic
_space_group_IT_number 2
_space_group_name_Hall '-P 1'
_space_group_name_H-M_alt 'P -1'
_atom_sites_solution_hydrogens geom
_audit_creation_method SHELXL-2018/3
_audit_update_record
;
2020-08-06 deposited with the CCDC.	2020-08-10 downloaded from the CCDC.
;
_cell_angle_alpha 71.319(3)
_cell_angle_beta 77.604(3)
_cell_angle_gamma 77.966(3)
_cell_formula_units_Z 1
_cell_length_a 13.4391(8)
_cell_length_b 13.7334(7)
_cell_length_c 20.3149(10)
_cell_measurement_reflns_used 13540
_cell_measurement_temperature 93(2)
_cell_measurement_theta_max 31.1603
_cell_measurement_theta_min 2.5358
_cell_volume 3429.3(3)
_computing_cell_refinement 'RIGAKU CrystalClear'
_computing_data_collection 'RIGAKU CrystalClear'
_computing_data_reduction 'RIGAKU CrystalClear'
_computing_structure_refinement 'SHELXL-2018/3 (Sheldrick, 2018)'
_computing_structure_solution 'SHELXT 2018/2 (Sheldrick, 2018)'
_diffrn_ambient_temperature 93(2)
_diffrn_detector_area_resol_mean 28.5714
_diffrn_measured_fraction_theta_full 0.982
_diffrn_measured_fraction_theta_max 0.977
_diffrn_measurement_device_type 'Rigaku VariMax Saturn'
_diffrn_measurement_method 'omega scans'
_diffrn_radiation_monochromator Confocal
_diffrn_radiation_source 'rotating-anode X-ray tube'
_diffrn_radiation_type MoK\a
_diffrn_radiation_wavelength 0.71075
_diffrn_reflns_av_R_equivalents 0.0316
_diffrn_reflns_av_unetI/netI 0.0558
_diffrn_reflns_Laue_measured_fraction_full 0.982
_diffrn_reflns_Laue_measured_fraction_max 0.977
_diffrn_reflns_limit_h_max 16
_diffrn_reflns_limit_h_min -11
_diffrn_reflns_limit_k_max 16
_diffrn_reflns_limit_k_min -16
_diffrn_reflns_limit_l_max 25
_diffrn_reflns_limit_l_min -25
_diffrn_reflns_number 25173
_diffrn_reflns_point_group_measured_fraction_full 0.982
_diffrn_reflns_point_group_measured_fraction_max 0.977
_diffrn_reflns_theta_full 25.242
_diffrn_reflns_theta_max 26.000
_diffrn_reflns_theta_min 3.011
_exptl_absorpt_coefficient_mu 2.659
_exptl_absorpt_correction_T_max 1.0000
_exptl_absorpt_correction_T_min 0.8718
_exptl_absorpt_correction_type multi-scan
_exptl_absorpt_process_details 'Jacobson, R. (1998) Private communication'
_exptl_crystal_colour Yellow
_exptl_crystal_density_diffrn 1.305
_exptl_crystal_description Block
_exptl_crystal_F_000 1406
_exptl_crystal_size_max 0.18
_exptl_crystal_size_mid 0.17
_exptl_crystal_size_min 0.15
_refine_diff_density_max 1.635
_refine_diff_density_min -1.413
_refine_diff_density_rms 0.105
_refine_ls_extinction_coef 0.0117(2)
_refine_ls_extinction_expression Fc^*^=kFc[1+0.001xFc^2^\l^3^/sin(2\q)]^-1/4^
_refine_ls_extinction_method 'SHELXL-2018/3 (Sheldrick 2018)'
_refine_ls_goodness_of_fit_ref 1.060
_refine_ls_hydrogen_treatment constr
_refine_ls_matrix_type full
_refine_ls_number_parameters 742
_refine_ls_number_reflns 13148
_refine_ls_number_restraints 0
_refine_ls_restrained_S_all 1.060
_refine_ls_R_factor_all 0.0309
_refine_ls_R_factor_gt 0.0271
_refine_ls_shift/su_max 0.003
_refine_ls_shift/su_mean 0.000
_refine_ls_structure_factor_coef Fsqd
_refine_ls_weighting_details 'w=1/[\s^2^(Fo^2^)+(0.0285P)^2^] where P=(Fo^2^+2Fc^2^)/3'
_refine_ls_weighting_scheme calc
_refine_ls_wR_factor_gt 0.0674
_refine_ls_wR_factor_ref 0.0683
_reflns_Friedel_coverage 0.000
_reflns_number_gt 11126
_reflns_number_total 13148
_reflns_threshold_expression 'I > 2\s(I)'
_cod_data_source_file d0dt02496a2.cif
_cod_data_source_block 5-Pb_Thia_TIPS
_cod_depositor_comments
;
The following automatic conversions were performed:

data item '_exptl_absorpt_correction_type' value 'Multi-scan' was
changed to 'multi-scan' in accordance with the
/home/data/users/saulius/crontab/automatic-downloads/rss-feeds/RSC/lib/dictionaries/cif_core.dic
dictionary named 'cif_core.dic' version 2.4.2 last updated on
2011-04-26.

Automatic conversion script
Id: cif_fix_values 7556 2019-12-06 15:28:31Z antanas 

 Adding full bibliography for 7705084--7705088.cif.
;
_cod_database_code 7705085
_shelx_shelxl_version_number 2018/3
_shelx_space_group_comment
;
The symmetry employed for this shelxl refinement is uniquely defined
by the following loop, which should always be used as a source of
symmetry information in preference to the above space-group names.
They are only intended as comments.
;

loop_
_space_group_symop_operation_xyz
'x, y, z'
'-x, -y, -z'

loop_
_atom_site_label
_atom_site_type_symbol
_atom_site_fract_x
_atom_site_fract_y
_atom_site_fract_z
_atom_site_U_iso_or_equiv
_atom_site_adp_type
_atom_site_occupancy
_atom_site_site_symmetry_order
_atom_site_calc_flag
_atom_site_refinement_flags_posn
_atom_site_refinement_flags_adp
_atom_site_refinement_flags_occupancy
_atom_site_disorder_assembly
_atom_site_disorder_group
Pb1 Pb 0.41259(2) 0.51249(2) 0.31380(2) 0.01206(5) Uani 1 1 d . . . . .
O1 O 0.49052(15) 0.37700(15) 0.38301(10) 0.0136(4) Uani 1 1 d . . . . .
O2 O 0.39593(15) 0.42116(15) 0.24714(10) 0.0124(4) Uani 1 1 d . . . . .
C1 C 0.5864(2) 0.3303(2) 0.38399(15) 0.0115(6) Uani 1 1 d . . . . .
C2 C 0.6079(2) 0.2340(2) 0.43561(15) 0.0121(6) Uani 1 1 d . . . . .
C3 C 0.7085(2) 0.1851(2) 0.43994(15) 0.0130(6) Uani 1 1 d . . . . .
H3 H 0.719854 0.120850 0.473187 0.016 Uiso 1 1 calc R U . . .
C4 C 0.7936(2) 0.2283(2) 0.39646(15) 0.0128(6) Uani 1 1 d . . . . .
C5 C 0.7729(2) 0.3215(2) 0.34465(15) 0.0131(6) Uani 1 1 d . . . . .
H5 H 0.827591 0.352157 0.314320 0.016 Uiso 1 1 calc R U . . .
C6 C 0.6721(2) 0.3701(2) 0.33708(15) 0.0117(6) Uani 1 1 d . . . . .
C7 C 0.9033(2) 0.1712(2) 0.40547(16) 0.0168(7) Uani 1 1 d . . . . .
C8 C 0.9204(3) 0.0709(3) 0.38392(19) 0.0280(8) Uani 1 1 d . . . . .
H8 H 0.990131 0.037145 0.386821 0.042 Uiso 1 1 calc R U . . .
H8A H 0.907920 0.087428 0.336488 0.042 Uiso 1 1 calc R U . . .
H8B H 0.873862 0.025330 0.414978 0.042 Uiso 1 1 calc R U . . .
C9 C 0.9169(3) 0.1448(3) 0.48276(17) 0.0235(8) Uani 1 1 d . . . . .
H9 H 0.905584 0.207737 0.496115 0.035 Uiso 1 1 calc R U . . .
H9A H 0.985484 0.109512 0.488321 0.035 Uiso 1 1 calc R U . . .
H9B H 0.867970 0.100633 0.512149 0.035 Uiso 1 1 calc R U . . .
C10 C 0.9859(2) 0.2378(3) 0.36056(19) 0.0302(9) Uani 1 1 d . . . . .
H10 H 0.980848 0.253808 0.311687 0.045 Uiso 1 1 calc R U . . .
H10A H 1.052936 0.200095 0.368634 0.045 Uiso 1 1 calc R U . . .
H10B H 0.975545 0.301183 0.373275 0.045 Uiso 1 1 calc R U . . .
S1 S 0.50670(5) 0.17884(6) 0.50068(4) 0.01242(15) Uani 1 1 d . . . . .
C11 C 0.3329(2) 0.2678(2) 0.43864(14) 0.0102(6) Uani 1 1 d . . . . .
C12 C 0.4151(2) 0.1857(2) 0.44693(14) 0.0112(6) Uani 1 1 d . . . . .
C13 C 0.4348(2) 0.1187(2) 0.40543(15) 0.0132(6) Uani 1 1 d . . . . .
H13 H 0.487417 0.062424 0.413492 0.016 Uiso 1 1 calc R U . . .
C14 C 0.3782(2) 0.1332(2) 0.35181(14) 0.0119(6) Uani 1 1 d . . . . .
C15 C 0.3022(2) 0.2206(2) 0.33989(14) 0.0119(6) Uani 1 1 d . . . . .
H15 H 0.264788 0.233898 0.303585 0.014 Uiso 1 1 calc R U . . .
C16 C 0.2816(2) 0.2878(2) 0.38112(15) 0.0110(6) Uani 1 1 d . . . . .
C17 C 0.4009(2) 0.0590(2) 0.30674(16) 0.0166(6) Uani 1 1 d . . . . .
C18 C 0.3376(3) -0.0308(3) 0.34280(18) 0.0276(8) Uani 1 1 d . . . . .
H18 H 0.265683 -0.003083 0.349899 0.041 Uiso 1 1 calc R U . . .
H18A H 0.358581 -0.069225 0.387443 0.041 Uiso 1 1 calc R U . . .
H18B H 0.349058 -0.076120 0.313546 0.041 Uiso 1 1 calc R U . . .
C19 C 0.5162(3) 0.0134(3) 0.29893(18) 0.0267(8) Uani 1 1 d . . . . .
H19 H 0.532479 -0.030781 0.343763 0.040 Uiso 1 1 calc R U . . .
H19A H 0.556703 0.068988 0.282311 0.040 Uiso 1 1 calc R U . . .
H19B H 0.531400 -0.026365 0.265842 0.040 Uiso 1 1 calc R U . . .
C20 C 0.3734(3) 0.1137(3) 0.23316(17) 0.0317(9) Uani 1 1 d . . . . .
H20 H 0.408264 0.173256 0.211797 0.048 Uiso 1 1 calc R U . . .
H20A H 0.300301 0.135656 0.236616 0.048 Uiso 1 1 calc R U . . .
H20B H 0.394428 0.066592 0.204849 0.048 Uiso 1 1 calc R U . . .
O3 O 0.31011(15) 0.33725(15) 0.47611(10) 0.0121(4) Uani 1 1 d . . . . .
Si1 Si 0.24904(6) 0.34322(6) 0.55570(4) 0.01176(17) Uani 1 1 d . . . . .
C21 C 0.2363(3) 0.2229(3) 0.70022(16) 0.0257(8) Uani 1 1 d . . . . .
H21 H 0.260740 0.159307 0.733298 0.039 Uiso 1 1 calc R U . . .
H21A H 0.162324 0.234194 0.707978 0.039 Uiso 1 1 calc R U . . .
H21B H 0.260740 0.279800 0.706432 0.039 Uiso 1 1 calc R U . . .
C22 C 0.2767(2) 0.2157(2) 0.62466(15) 0.0166(7) Uani 1 1 d . . . . .
H22 H 0.351879 0.199276 0.620690 0.020 Uiso 1 1 calc R U . . .
C23 C 0.2409(3) 0.1227(2) 0.61536(18) 0.0250(8) Uani 1 1 d . . . . .
H23 H 0.166980 0.130961 0.624415 0.037 Uiso 1 1 calc R U . . .
H23A H 0.268244 0.059820 0.647773 0.037 Uiso 1 1 calc R U . . .
H23B H 0.265069 0.119043 0.568052 0.037 Uiso 1 1 calc R U . . .
C24 C 0.4203(2) 0.4140(2) 0.57596(17) 0.0219(7) Uani 1 1 d . . . . .
H24 H 0.447762 0.470908 0.579611 0.033 Uiso 1 1 calc R U . . .
H24A H 0.456407 0.394605 0.534752 0.033 Uiso 1 1 calc R U . . .
H24B H 0.428719 0.355790 0.616965 0.033 Uiso 1 1 calc R U . . .
C25 C 0.3054(2) 0.4470(2) 0.57047(15) 0.0168(7) Uani 1 1 d . . . . .
H25 H 0.269391 0.458177 0.615426 0.020 Uiso 1 1 calc R U . . .
C26 C 0.2887(3) 0.5515(2) 0.51250(17) 0.0246(8) Uani 1 1 d . . . . .
H26 H 0.321642 0.542408 0.467553 0.037 Uiso 1 1 calc R U . . .
H26A H 0.317860 0.602783 0.521970 0.037 Uiso 1 1 calc R U . . .
H26B H 0.216198 0.574091 0.511988 0.037 Uiso 1 1 calc R U . . .
C27 C 0.0458(3) 0.4261(3) 0.61010(18) 0.0308(9) Uani 1 1 d . . . . .
H27 H 0.040905 0.367072 0.651081 0.046 Uiso 1 1 calc R U . . .
H27A H -0.022086 0.457792 0.599918 0.046 Uiso 1 1 calc R U . . .
H27B H 0.078659 0.475650 0.618653 0.046 Uiso 1 1 calc R U . . .
C28 C 0.1096(2) 0.3908(2) 0.54705(16) 0.0169(7) Uani 1 1 d . . . . .
H28 H 0.108916 0.453322 0.506635 0.020 Uiso 1 1 calc R U . . .
C29 C 0.0546(2) 0.3166(3) 0.52971(17) 0.0220(7) Uani 1 1 d . . . . .
H29 H -0.011531 0.351968 0.517805 0.033 Uiso 1 1 calc R U . . .
H29A H 0.045634 0.257050 0.569912 0.033 Uiso 1 1 calc R U . . .
H29B H 0.095383 0.294542 0.490603 0.033 Uiso 1 1 calc R U . . .
S2 S 0.20675(6) 0.41340(5) 0.35640(4) 0.01237(15) Uani 1 1 d . . . . .
C30 C 0.3090(2) 0.4432(2) 0.22016(15) 0.0119(6) Uani 1 1 d . . . . .
C31 C 0.2125(2) 0.4369(2) 0.26432(15) 0.0120(6) Uani 1 1 d . . . . .
C32 C 0.1209(2) 0.4578(2) 0.23823(15) 0.0135(6) Uani 1 1 d . . . . .
H32 H 0.059172 0.452537 0.269423 0.016 Uiso 1 1 calc R U . . .
C33 C 0.1193(2) 0.4865(2) 0.16575(16) 0.0145(6) Uani 1 1 d . . . . .
C34 C 0.2142(2) 0.4928(2) 0.12208(15) 0.0134(6) Uani 1 1 d . . . . .
H34 H 0.215526 0.511316 0.073705 0.016 Uiso 1 1 calc R U . . .
C35 C 0.3077(2) 0.4726(2) 0.14706(15) 0.0112(6) Uani 1 1 d . . . . .
C36 C 0.0174(2) 0.5072(3) 0.13806(16) 0.0220(7) Uani 1 1 d . . . . .
C37 C -0.0701(3) 0.5598(4) 0.18351(19) 0.0433(11) Uani 1 1 d . . . . .
H37 H -0.051759 0.622942 0.184932 0.065 Uiso 1 1 calc R U . . .
H37A H -0.081002 0.513795 0.230417 0.065 Uiso 1 1 calc R U . . .
H37B H -0.132223 0.575543 0.163564 0.065 Uiso 1 1 calc R U . . .
C38 C -0.0104(3) 0.4045(3) 0.1390(2) 0.0426(11) Uani 1 1 d . . . . .
H38 H -0.020816 0.360693 0.186653 0.064 Uiso 1 1 calc R U . . .
H38A H 0.044650 0.370379 0.111634 0.064 Uiso 1 1 calc R U . . .
H38B H -0.072473 0.417731 0.119389 0.064 Uiso 1 1 calc R U . . .
C39 C 0.0249(2) 0.5784(3) 0.06177(16) 0.0254(8) Uani 1 1 d . . . . .
H39 H 0.073028 0.543457 0.031274 0.038 Uiso 1 1 calc R U . . .
H39A H 0.048041 0.641397 0.059071 0.038 Uiso 1 1 calc R U . . .
H39B H -0.041623 0.594850 0.047409 0.038 Uiso 1 1 calc R U . . .
S3 S 0.41569(5) 0.49857(6) 0.07842(4) 0.01213(15) Uani 1 1 d . . . . .
C40 C 0.5593(2) 0.4925(2) 0.15884(15) 0.0104(6) Uani 1 1 d . . . . .
C41 C 0.5279(2) 0.4442(2) 0.11799(14) 0.0114(6) Uani 1 1 d . . . . .
C42 C 0.5845(2) 0.3496(2) 0.10991(14) 0.0124(6) Uani 1 1 d . . . . .
H42 H 0.565480 0.319307 0.080485 0.015 Uiso 1 1 calc R U . . .
C43 C 0.6683(2) 0.2994(2) 0.14446(15) 0.0122(6) Uani 1 1 d . . . . .
C44 C 0.6891(2) 0.3432(2) 0.19203(15) 0.0121(6) Uani 1 1 d . . . . .
H44 H 0.740868 0.308966 0.218830 0.015 Uiso 1 1 calc R U . A .
C45 C 0.6336(2) 0.4377(2) 0.20037(14) 0.0110(6) Uani 1 1 d . . . A -1
C46 C 0.7365(2) 0.2026(2) 0.12866(16) 0.0153(6) Uani 1 1 d . . . . .
C47 C 0.6740(3) 0.1330(2) 0.11379(17) 0.0214(7) Uani 1 1 d . . . . .
H47 H 0.718480 0.071500 0.106698 0.032 Uiso 1 1 calc R U . . .
H47A H 0.643708 0.170000 0.072272 0.032 Uiso 1 1 calc R U . . .
H47B H 0.620452 0.113697 0.153077 0.032 Uiso 1 1 calc R U . . .
C48 C 0.7935(3) 0.1376(3) 0.19027(19) 0.0307(9) Uani 1 1 d . . . . .
H48 H 0.842885 0.175597 0.194705 0.046 Uiso 1 1 calc R U . . .
H48A H 0.828476 0.073326 0.181554 0.046 Uiso 1 1 calc R U . . .
H48B H 0.744843 0.123127 0.233030 0.046 Uiso 1 1 calc R U . . .
C49 C 0.8150(3) 0.2398(3) 0.06308(19) 0.0322(9) Uani 1 1 d . . . . .
H49 H 0.854322 0.284243 0.071440 0.048 Uiso 1 1 calc R U . . .
H49A H 0.779527 0.277595 0.024009 0.048 Uiso 1 1 calc R U . . .
H49B H 0.860353 0.180826 0.052584 0.048 Uiso 1 1 calc R U . . .
O4 O 0.50916(15) 0.58749(14) 0.16639(10) 0.0119(4) Uani 1 1 d . . . . .
Si2 Si 0.52593(6) 0.70556(6) 0.10815(4) 0.01262(17) Uani 1 1 d . . . . .
C50 C 0.3832(3) 0.8913(2) 0.05999(19) 0.0292(8) Uani 1 1 d . . . . .
H50 H 0.386098 0.918062 0.097652 0.044 Uiso 1 1 calc R U . . .
H50A H 0.318414 0.918879 0.043454 0.044 Uiso 1 1 calc R U . . .
H50B H 0.438400 0.911292 0.022131 0.044 Uiso 1 1 calc R U . . .
C51 C 0.3941(2) 0.7717(2) 0.08682(16) 0.0184(7) Uani 1 1 d . . . . .
H51 H 0.384124 0.749037 0.047921 0.022 Uiso 1 1 calc R U . . .
C52 C 0.3059(2) 0.7390(3) 0.14678(18) 0.0239(7) Uani 1 1 d . . . . .
H52 H 0.241248 0.773246 0.131778 0.036 Uiso 1 1 calc R U . . .
H52A H 0.313060 0.758018 0.186875 0.036 Uiso 1 1 calc R U . . .
H52B H 0.308198 0.665015 0.159317 0.036 Uiso 1 1 calc R U . . .
C53 C 0.7287(2) 0.6447(3) 0.03983(17) 0.0237(7) Uani 1 1 d . . . . .
H53 H 0.754134 0.695305 0.052730 0.035 Uiso 1 1 calc R U . . .
H53A H 0.770116 0.633889 -0.002755 0.035 Uiso 1 1 calc R U . . .
H53B H 0.732076 0.580349 0.076856 0.035 Uiso 1 1 calc R U . . .
C54 C 0.6166(2) 0.6842(2) 0.02811(15) 0.0165(7) Uani 1 1 d . . . . .
H54 H 0.593830 0.628620 0.017129 0.020 Uiso 1 1 calc R U . . .
C55 C 0.6125(3) 0.7787(3) -0.03844(16) 0.0258(8) Uani 1 1 d . . . . .
H55 H 0.658273 0.760805 -0.077499 0.039 Uiso 1 1 calc R U . . .
H55A H 0.633115 0.836162 -0.030254 0.039 Uiso 1 1 calc R U . . .
H55B H 0.543418 0.797953 -0.048855 0.039 Uiso 1 1 calc R U . . .
C56 C 0.5115(3) 0.7818(3) 0.22569(17) 0.0256(8) Uani 1 1 d . . . . .
H56 H 0.452645 0.832835 0.213347 0.038 Uiso 1 1 calc R U . . .
H56A H 0.547816 0.804298 0.252693 0.038 Uiso 1 1 calc R U . . .
H56B H 0.489128 0.716640 0.253123 0.038 Uiso 1 1 calc R U . . .
C57 C 0.5833(3) 0.7682(2) 0.15842(16) 0.0180(7) Uani 1 1 d . . . . .
H57 H 0.643903 0.719323 0.173946 0.022 Uiso 1 1 calc R U . . .
C58 C 0.6224(3) 0.8711(3) 0.11559(18) 0.0297(8) Uani 1 1 d . . . . .
H58 H 0.658826 0.891787 0.143471 0.044 Uiso 1 1 calc R U . . .
H58A H 0.564882 0.923815 0.102696 0.044 Uiso 1 1 calc R U . . .
H58B H 0.667835 0.862095 0.073835 0.044 Uiso 1 1 calc R U . . .
C59 C 0.1851(4) 0.7509(4) 0.3382(2) 0.0578(13) Uani 1 1 d . . . . .
H59 H 0.162621 0.683977 0.355913 0.087 Uiso 1 1 calc R U . . .
H59A H 0.183622 0.777403 0.376814 0.087 Uiso 1 1 calc R U . . .
H59B H 0.254089 0.744214 0.312980 0.087 Uiso 1 1 calc R U . . .
C60 C 0.1164(4) 0.8225(5) 0.2909(3) 0.085(2) Uani 1 1 d . . . . .
H60 H 0.049182 0.833676 0.318875 0.102 Uiso 1 1 calc R U . . .
H60A H 0.108647 0.787602 0.258026 0.102 Uiso 1 1 calc R U . . .
C61 C 0.1449(3) 0.9262(3) 0.2492(2) 0.0454(11) Uani 1 1 d . . . . .
H61 H 0.149601 0.962175 0.282137 0.055 Uiso 1 1 calc R U . . .
H61A H 0.213462 0.914946 0.222855 0.055 Uiso 1 1 calc R U . . .
C62 C 0.0798(4) 0.9954(4) 0.2002(3) 0.092(2) Uani 1 1 d . . . . .
H62 H 0.010942 1.006421 0.226294 0.110 Uiso 1 1 calc R U . . .
H62A H 0.075663 0.960071 0.166740 0.110 Uiso 1 1 calc R U . . .
C63 C 0.1095(4) 1.0999(4) 0.1594(3) 0.0745(17) Uani 1 1 d . . . . .
H63 H 0.066502 1.133403 0.123900 0.112 Uiso 1 1 calc R U . . .
H63A H 0.180305 1.091593 0.137433 0.112 Uiso 1 1 calc R U . . .
H63B H 0.100925 1.141786 0.190650 0.112 Uiso 1 1 calc R U . . .
C64 C -0.0849(16) 0.8485(14) 0.1160(7) 0.076(5) Uani 0.5 1 d . . P B -1
H64 H -0.018178 0.810410 0.124754 0.113 Uiso 0.5 1 calc R U P B -1
H65 H -0.132690 0.800676 0.125730 0.113 Uiso 0.5 1 calc R U P B -1
H66 H -0.108193 0.893251 0.145865 0.113 Uiso 0.5 1 calc R U P B -1
C65 C -0.0779(12) 0.9123(11) 0.0408(8) 0.051(3) Uani 0.5 1 d . . P B -1
H67 H -0.144286 0.954030 0.032728 0.061 Uiso 0.5 1 calc R U P B -1
H68 H -0.060576 0.866787 0.010802 0.061 Uiso 0.5 1 calc R U P B -1
C66 C 0.0045(10) 0.9843(8) 0.0216(5) 0.043(4) Uani 0.5 1 d . . P B -1
H69 H -0.011295 1.027330 0.053226 0.052 Uiso 0.5 1 calc R U P B -1
H70 H 0.071186 0.942174 0.027958 0.052 Uiso 0.5 1 calc R U P B -1
C67 C 0.0099(16) 1.0534(13) -0.0535(8) 0.084(7) Uani 0.5 1 d . . P B -1
H71 H -0.056489 1.095442 -0.061101 0.101 Uiso 0.5 1 calc R U P B -1
H72 H 0.029360 1.011675 -0.086102 0.101 Uiso 0.5 1 calc R U P B -1
C68 C 0.097(2) 1.1276(19) -0.0656(15) 0.145(15) Uani 0.5 1 d . . P B -1
H73 H 0.078686 1.165194 -0.031130 0.218 Uiso 0.5 1 calc R U P B -1
H74 H 0.099608 1.175779 -0.111882 0.218 Uiso 0.5 1 calc R U P B -1
H75 H 0.162783 1.085255 -0.060721 0.218 Uiso 0.5 1 calc R U P B -1
S4 S 0.64929(5) 0.48746(5) 0.26865(4) 0.01116(15) Uani 1 1 d . . . . .

loop_
_atom_site_aniso_label
_atom_site_aniso_U_11
_atom_site_aniso_U_22
_atom_site_aniso_U_33
_atom_site_aniso_U_23
_atom_site_aniso_U_13
_atom_site_aniso_U_12
Pb1 0.01481(7) 0.00980(7) 0.01136(7) -0.00326(5) -0.00362(4) 0.00054(4)
O1 0.0115(10) 0.0115(10) 0.0152(11) 0.0015(9) -0.0043(9) -0.0020(8)
O2 0.0115(10) 0.0163(10) 0.0110(10) -0.0059(9) -0.0031(8) -0.0015(8)
C1 0.0129(15) 0.0106(14) 0.0133(15) -0.0056(12) -0.0051(12) -0.0001(12)
C2 0.0146(15) 0.0121(14) 0.0114(14) -0.0033(12) -0.0024(12) -0.0058(12)
C3 0.0175(16) 0.0088(14) 0.0120(15) -0.0005(12) -0.0058(12) -0.0010(12)
C4 0.0144(15) 0.0132(14) 0.0121(15) -0.0044(12) -0.0051(12) -0.0009(12)
C5 0.0135(15) 0.0145(15) 0.0130(15) -0.0057(13) -0.0007(12) -0.0044(12)
C6 0.0172(15) 0.0089(14) 0.0101(14) -0.0022(12) -0.0046(12) -0.0025(12)
C7 0.0127(15) 0.0165(15) 0.0172(16) 0.0002(13) -0.0037(13) -0.0003(12)
C8 0.0224(18) 0.0283(19) 0.034(2) -0.0150(16) -0.0114(16) 0.0104(15)
C9 0.0179(17) 0.0255(18) 0.0259(18) -0.0013(15) -0.0122(14) -0.0016(14)
C10 0.0120(17) 0.031(2) 0.034(2) 0.0085(17) -0.0055(15) -0.0011(15)
S1 0.0129(4) 0.0130(4) 0.0100(4) 0.0000(3) -0.0036(3) -0.0027(3)
C11 0.0119(14) 0.0115(14) 0.0063(13) -0.0005(12) 0.0002(11) -0.0046(11)
C12 0.0147(15) 0.0108(14) 0.0065(14) 0.0020(12) -0.0028(11) -0.0042(12)
C13 0.0151(15) 0.0075(14) 0.0128(15) 0.0009(12) 0.0001(12) -0.0013(12)
C14 0.0160(15) 0.0098(14) 0.0085(14) -0.0012(12) 0.0003(12) -0.0034(12)
C15 0.0148(15) 0.0146(15) 0.0069(14) -0.0010(12) -0.0040(12) -0.0045(12)
C16 0.0080(14) 0.0109(14) 0.0121(15) -0.0018(12) -0.0016(11) 0.0004(11)
C17 0.0232(17) 0.0125(15) 0.0147(15) -0.0053(13) -0.0046(13) 0.0000(12)
C18 0.037(2) 0.0242(18) 0.0294(19) -0.0156(16) -0.0006(16) -0.0129(16)
C19 0.0280(19) 0.0246(18) 0.031(2) -0.0181(16) 0.0006(16) -0.0011(15)
C20 0.054(3) 0.0255(19) 0.0167(17) -0.0123(15) -0.0109(17) 0.0058(17)
O3 0.0155(10) 0.0093(10) 0.0117(10) -0.0044(8) -0.0018(8) -0.0008(8)
Si1 0.0134(4) 0.0126(4) 0.0100(4) -0.0044(3) -0.0020(3) -0.0014(3)
C21 0.0290(19) 0.0270(19) 0.0139(16) 0.0021(15) -0.0030(14) -0.0014(15)
C22 0.0144(15) 0.0187(16) 0.0135(15) -0.0012(13) -0.0014(12) -0.0019(13)
C23 0.0305(19) 0.0179(17) 0.0228(18) 0.0021(14) -0.0039(15) -0.0086(15)
C24 0.0241(18) 0.0225(17) 0.0233(18) -0.0064(15) -0.0088(14) -0.0075(14)
C25 0.0214(17) 0.0182(16) 0.0126(15) -0.0055(13) -0.0042(13) -0.0033(13)
C26 0.035(2) 0.0178(17) 0.0239(18) -0.0079(15) -0.0096(16) -0.0034(15)
C27 0.0226(19) 0.042(2) 0.0267(19) -0.0165(17) -0.0030(15) 0.0083(16)
C28 0.0165(16) 0.0190(16) 0.0137(15) -0.0036(13) -0.0037(13) 0.0004(13)
C29 0.0155(16) 0.0291(18) 0.0202(17) -0.0056(15) -0.0029(13) -0.0031(14)
S2 0.0131(4) 0.0130(4) 0.0092(3) -0.0034(3) -0.0020(3) 0.0026(3)
C30 0.0135(15) 0.0092(14) 0.0152(15) -0.0054(12) -0.0046(12) -0.0008(12)
C31 0.0150(15) 0.0111(14) 0.0089(14) -0.0029(12) -0.0012(12) -0.0008(12)
C32 0.0136(15) 0.0128(14) 0.0119(15) -0.0015(12) -0.0009(12) -0.0016(12)
C33 0.0123(15) 0.0155(15) 0.0150(15) -0.0007(13) -0.0057(12) -0.0030(12)
C34 0.0194(16) 0.0138(15) 0.0078(14) -0.0014(12) -0.0048(12) -0.0042(12)
C35 0.0110(14) 0.0087(13) 0.0132(15) -0.0040(12) -0.0006(12) -0.0007(11)
C36 0.0157(16) 0.0343(19) 0.0142(16) 0.0014(15) -0.0073(13) -0.0080(15)
C37 0.0137(18) 0.086(3) 0.023(2) -0.013(2) -0.0065(15) 0.0064(19)
C38 0.042(2) 0.046(2) 0.040(2) 0.012(2) -0.025(2) -0.027(2)
C39 0.0140(16) 0.040(2) 0.0166(17) 0.0030(16) -0.0064(13) -0.0047(15)
S3 0.0107(3) 0.0168(4) 0.0084(3) -0.0034(3) -0.0024(3) -0.0004(3)
C40 0.0103(14) 0.0088(14) 0.0098(14) -0.0007(12) 0.0019(11) -0.0030(11)
C41 0.0081(14) 0.0197(15) 0.0070(14) -0.0056(12) 0.0000(11) -0.0019(12)
C42 0.0145(15) 0.0137(14) 0.0110(14) -0.0055(12) -0.0013(12) -0.0044(12)
C43 0.0120(14) 0.0101(14) 0.0118(15) -0.0026(12) 0.0026(12) -0.0016(12)
C44 0.0113(14) 0.0116(14) 0.0112(14) 0.0004(12) -0.0024(12) -0.0022(12)
C45 0.0120(14) 0.0125(14) 0.0075(14) -0.0002(12) -0.0007(11) -0.0049(12)
C46 0.0151(15) 0.0138(15) 0.0164(16) -0.0049(13) -0.0020(13) -0.0002(12)
C47 0.0256(18) 0.0139(15) 0.0262(18) -0.0093(14) -0.0057(15) 0.0012(13)
C48 0.037(2) 0.0217(18) 0.036(2) -0.0162(16) -0.0205(17) 0.0164(16)
C49 0.028(2) 0.0239(19) 0.041(2) -0.0166(17) 0.0138(17) -0.0040(15)
O4 0.0148(10) 0.0087(10) 0.0117(10) -0.0020(8) -0.0036(8) -0.0004(8)
Si2 0.0180(4) 0.0084(4) 0.0113(4) -0.0010(3) -0.0051(3) -0.0018(3)
C50 0.032(2) 0.0172(17) 0.033(2) -0.0015(16) -0.0098(17) 0.0042(15)
C51 0.0213(17) 0.0120(15) 0.0206(17) -0.0012(13) -0.0084(14) 0.0005(13)
C52 0.0199(17) 0.0196(17) 0.0305(19) -0.0085(15) -0.0044(15) 0.0028(14)
C53 0.0178(17) 0.0289(19) 0.0215(18) -0.0046(15) -0.0003(14) -0.0047(14)
C54 0.0212(17) 0.0153(15) 0.0135(15) -0.0019(13) -0.0031(13) -0.0068(13)
C55 0.0282(19) 0.032(2) 0.0137(16) 0.0010(15) -0.0042(14) -0.0093(16)
C56 0.043(2) 0.0171(17) 0.0216(18) -0.0087(14) -0.0057(16) -0.0094(15)
C57 0.0274(18) 0.0123(15) 0.0155(16) -0.0016(13) -0.0075(14) -0.0053(13)
C58 0.047(2) 0.0196(17) 0.0273(19) -0.0031(15) -0.0113(17) -0.0155(16)
C59 0.049(3) 0.053(3) 0.056(3) -0.009(2) 0.010(2) -0.005(2)
C60 0.032(3) 0.107(5) 0.074(4) 0.020(4) 0.007(3) -0.012(3)
C61 0.035(2) 0.047(3) 0.062(3) -0.025(2) -0.017(2) 0.001(2)
C62 0.047(3) 0.103(5) 0.084(4) 0.009(4) -0.013(3) 0.024(3)
C63 0.082(4) 0.051(3) 0.093(4) -0.012(3) -0.047(4) 0.004(3)
C64 0.084(10) 0.058(9) 0.078(10) -0.034(9) 0.007(9) 0.006(7)
C65 0.045(8) 0.051(9) 0.062(8) -0.035(7) -0.014(7) 0.013(6)
C66 0.043(6) 0.050(11) 0.049(12) -0.036(11) -0.021(9) 0.016(6)
C67 0.089(11) 0.069(12) 0.057(12) -0.015(9) 0.020(10) 0.031(9)
C68 0.085(16) 0.078(19) 0.24(4) -0.06(3) 0.05(2) -0.010(12)
S4 0.0149(4) 0.0093(3) 0.0102(3) -0.0019(3) -0.0046(3) -0.0024(3)

loop_
_atom_type_symbol
_atom_type_description
_atom_type_scat_dispersion_real
_atom_type_scat_dispersion_imag
_atom_type_scat_source
C C 0.0033 0.0016 'International Tables Vol C Tables 4.2.6.8 and 6.1.1.4'
H H 0.0000 0.0000 'International Tables Vol C Tables 4.2.6.8 and 6.1.1.4'
O O 0.0106 0.0060 'International Tables Vol C Tables 4.2.6.8 and 6.1.1.4'
S S 0.1246 0.1234 'International Tables Vol C Tables 4.2.6.8 and 6.1.1.4'
Si Si 0.0817 0.0704 'International Tables Vol C Tables 4.2.6.8 and 6.1.1.4'
Pb Pb -3.3944 10.1111 'International Tables Vol C Tables 4.2.6.8 and 6.1.1.4'

loop_
_geom_angle_atom_site_label_1
_geom_angle_atom_site_label_2
_geom_angle_atom_site_label_3
_geom_angle
_geom_angle_site_symmetry_1
_geom_angle_site_symmetry_3
_geom_angle_publ_flag
O1 Pb1 O2 91.47(7) . . ?
O1 Pb1 S4 67.90(5) . . ?
O2 Pb1 S4 91.84(5) . . ?
C1 O1 Pb1 135.33(17) . . ?
C30 O2 Pb1 117.99(17) . . ?
O1 C1 C6 124.4(2) . . ?
O1 C1 C2 119.4(3) . . ?
C6 C1 C2 116.2(2) . . ?
C3 C2 C1 120.7(3) . . ?
C3 C2 S1 118.6(2) . . ?
C1 C2 S1 120.4(2) . . ?
C2 C3 C4 122.8(3) . . ?
C5 C4 C3 116.7(3) . . ?
C5 C4 C7 123.2(3) . . ?
C3 C4 C7 120.1(2) . . ?
C4 C5 C6 121.6(3) . . ?
C5 C6 C1 121.7(2) . . ?
C5 C6 S4 120.1(2) . . ?
C1 C6 S4 118.2(2) . . ?
C8 C7 C10 108.7(3) . . ?
C8 C7 C9 109.8(3) . . ?
C10 C7 C9 107.4(3) . . ?
C8 C7 C4 109.3(3) . . ?
C10 C7 C4 112.1(2) . . ?
C9 C7 C4 109.5(2) . . ?
C12 S1 C2 100.89(13) . . ?
O3 C11 C12 123.7(2) . . ?
O3 C11 C16 118.2(2) . . ?
C12 C11 C16 117.4(3) . . ?
C13 C12 C11 120.2(3) . . ?
C13 C12 S1 119.2(2) . . ?
C11 C12 S1 119.8(2) . . ?
C12 C13 C14 122.2(3) . . ?
C15 C14 C13 117.1(3) . . ?
C15 C14 C17 121.4(2) . . ?
C13 C14 C17 121.5(3) . . ?
C16 C15 C14 121.2(3) . . ?
C15 C16 C11 121.2(3) . . ?
C15 C16 S2 122.3(2) . . ?
C11 C16 S2 115.6(2) . . ?
C14 C17 C20 111.6(2) . . ?
C14 C17 C18 109.1(3) . . ?
C20 C17 C18 109.0(3) . . ?
C14 C17 C19 110.1(2) . . ?
C20 C17 C19 108.3(3) . . ?
C18 C17 C19 108.7(3) . . ?
C11 O3 Si1 137.67(18) . . ?
O3 Si1 C25 103.05(12) . . ?
O3 Si1 C28 106.27(12) . . ?
C25 Si1 C28 109.25(14) . . ?
O3 Si1 C22 111.16(12) . . ?
C25 Si1 C22 110.53(14) . . ?
C28 Si1 C22 115.75(14) . . ?
C23 C22 C21 109.6(3) . . ?
C23 C22 Si1 115.5(2) . . ?
C21 C22 Si1 112.7(2) . . ?
C24 C25 C26 110.2(3) . . ?
C24 C25 Si1 111.8(2) . . ?
C26 C25 Si1 111.8(2) . . ?
C29 C28 C27 110.2(3) . . ?
C29 C28 Si1 115.3(2) . . ?
C27 C28 Si1 113.5(2) . . ?
C31 S2 C16 102.54(13) . . ?
O2 C30 C31 120.9(3) . . ?
O2 C30 C35 122.7(3) . . ?
C31 C30 C35 116.4(3) . . ?
C32 C31 C30 122.5(3) . . ?
C32 C31 S2 118.4(2) . . ?
C30 C31 S2 118.9(2) . . ?
C31 C32 C33 121.3(3) . . ?
C34 C33 C32 116.4(3) . . ?
C34 C33 C36 123.1(3) . . ?
C32 C33 C36 120.5(3) . . ?
C33 C34 C35 123.4(3) . . ?
C34 C35 C30 120.0(3) . . ?
C34 C35 S3 113.3(2) . . ?
C30 C35 S3 126.4(2) . . ?
C38 C36 C33 109.4(3) . . ?
C38 C36 C37 109.0(3) . . ?
C33 C36 C37 111.1(3) . . ?
C38 C36 C39 107.9(3) . . ?
C33 C36 C39 111.5(3) . . ?
C37 C36 C39 107.8(3) . . ?
C41 S3 C35 106.70(13) . . ?
O4 C40 C45 118.9(3) . . ?
O4 C40 C41 121.7(3) . . ?
C45 C40 C41 118.9(3) . . ?
C40 C41 C42 119.1(3) . . ?
C40 C41 S3 120.9(2) . . ?
C42 C41 S3 120.0(2) . . ?
C43 C42 C41 122.2(3) . . ?
C44 C43 C42 116.9(3) . . ?
C44 C43 C46 121.7(3) . . ?
C42 C43 C46 121.3(3) . . ?
C43 C44 C45 121.3(3) . . ?
C40 C45 C44 120.4(3) . . ?
C40 C45 S4 117.9(2) . . ?
C44 C45 S4 121.6(2) . . ?
C49 C46 C47 108.5(3) . . ?
C49 C46 C43 107.4(2) . . ?
C47 C46 C43 111.9(2) . . ?
C49 C46 C48 109.4(3) . . ?
C47 C46 C48 108.3(3) . . ?
C43 C46 C48 111.3(3) . . ?
C40 O4 Si2 126.11(18) . . ?
O4 Si2 C54 108.25(12) . . ?
O4 Si2 C57 102.97(12) . . ?
C54 Si2 C57 112.43(14) . . ?
O4 Si2 C51 106.12(12) . . ?
C54 Si2 C51 111.70(14) . . ?
C57 Si2 C51 114.59(15) . . ?
C52 C51 C50 109.9(3) . . ?
C52 C51 Si2 113.9(2) . . ?
C50 C51 Si2 114.1(2) . . ?
C53 C54 C55 109.7(3) . . ?
C53 C54 Si2 114.1(2) . . ?
C55 C54 Si2 114.4(2) . . ?
C56 C57 C58 109.7(3) . . ?
C56 C57 Si2 112.8(2) . . ?
C58 C57 Si2 115.5(2) . . ?
C59 C60 C61 118.9(4) . . ?
C62 C61 C60 119.2(4) . . ?
C61 C62 C63 118.1(5) . . ?
C64 C65 C66 111.1(11) . . ?
C67 C66 C65 112.2(10) . . ?
C66 C67 C68 106.8(17) . . ?
C6 S4 C45 100.95(13) . . ?
C6 S4 Pb1 93.89(10) . . ?
C45 S4 Pb1 88.43(9) . . ?

loop_
_geom_bond_atom_site_label_1
_geom_bond_atom_site_label_2
_geom_bond_distance
_geom_bond_site_symmetry_2
_geom_bond_publ_flag
Pb1 O1 2.1632(18) . ?
Pb1 O2 2.1891(19) . ?
Pb1 S4 3.0938(7) . ?
O1 C1 1.315(3) . ?
O2 C30 1.333(3) . ?
C1 C6 1.411(4) . ?
C1 C2 1.420(4) . ?
C2 C3 1.385(4) . ?
C2 S1 1.786(3) . ?
C3 C4 1.398(4) . ?
C4 C5 1.391(4) . ?
C4 C7 1.537(4) . ?
C5 C6 1.397(4) . ?
C6 S4 1.780(3) . ?
C7 C8 1.534(4) . ?
C7 C10 1.535(4) . ?
C7 C9 1.537(4) . ?
S1 C12 1.783(3) . ?
C11 O3 1.351(3) . ?
C11 C12 1.400(4) . ?
C11 C16 1.406(4) . ?
C12 C13 1.388(4) . ?
C13 C14 1.400(4) . ?
C14 C15 1.396(4) . ?
C14 C17 1.523(4) . ?
C15 C16 1.386(4) . ?
C16 S2 1.783(3) . ?
C17 C20 1.529(4) . ?
C17 C18 1.540(4) . ?
C17 C19 1.541(4) . ?
O3 Si1 1.668(2) . ?
Si1 C25 1.875(3) . ?
Si1 C28 1.877(3) . ?
Si1 C22 1.884(3) . ?
C21 C22 1.542(4) . ?
C22 C23 1.532(4) . ?
C24 C25 1.534(4) . ?
C25 C26 1.547(4) . ?
C27 C28 1.538(4) . ?
C28 C29 1.537(4) . ?
S2 C31 1.781(3) . ?
C30 C31 1.412(4) . ?
C30 C35 1.412(4) . ?
C31 C32 1.383(4) . ?
C32 C33 1.401(4) . ?
C33 C34 1.390(4) . ?
C33 C36 1.529(4) . ?
C34 C35 1.397(4) . ?
C35 S3 1.791(3) . ?
C36 C38 1.526(5) . ?
C36 C37 1.538(5) . ?
C36 C39 1.540(4) . ?
S3 C41 1.773(3) . ?
C40 O4 1.377(3) . ?
C40 C45 1.385(4) . ?
C40 C41 1.388(4) . ?
C41 C42 1.401(4) . ?
C42 C43 1.394(4) . ?
C43 C44 1.390(4) . ?
C43 C46 1.533(4) . ?
C44 C45 1.397(4) . ?
C45 S4 1.796(3) . ?
C46 C49 1.528(4) . ?
C46 C47 1.529(4) . ?
C46 C48 1.537(4) . ?
O4 Si2 1.700(2) . ?
Si2 C54 1.876(3) . ?
Si2 C57 1.885(3) . ?
Si2 C51 1.887(3) . ?
C50 C51 1.541(4) . ?
C51 C52 1.530(4) . ?
C53 C54 1.534(4) . ?
C54 C55 1.548(4) . ?
C56 C57 1.535(4) . ?
C57 C58 1.535(4) . ?
C59 C60 1.463(6) . ?
C60 C61 1.486(6) . ?
C61 C62 1.442(5) . ?
C62 C63 1.498(7) . ?
C64 C65 1.49(2) . ?
C65 C66 1.54(2) . ?
C66 C67 1.513(17) . ?
C67 C68 1.63(3) . ?

loop_
_geom_torsion_atom_site_label_1
_geom_torsion_atom_site_label_2
_geom_torsion_atom_site_label_3
_geom_torsion_atom_site_label_4
_geom_torsion
_geom_torsion_site_symmetry_1
_geom_torsion_site_symmetry_2
_geom_torsion_site_symmetry_3
_geom_torsion_site_symmetry_4
_geom_torsion_publ_flag
Pb1 O1 C1 C6 7.4(4) . . . . ?
Pb1 O1 C1 C2 -173.44(19) . . . . ?
O1 C1 C2 C3 -177.2(3) . . . . ?
C6 C1 C2 C3 2.0(4) . . . . ?
O1 C1 C2 S1 -2.3(4) . . . . ?
C6 C1 C2 S1 176.9(2) . . . . ?
C1 C2 C3 C4 2.4(4) . . . . ?
S1 C2 C3 C4 -172.6(2) . . . . ?
C2 C3 C4 C5 -3.8(4) . . . . ?
C2 C3 C4 C7 178.4(3) . . . . ?
C3 C4 C5 C6 0.8(4) . . . . ?
C7 C4 C5 C6 178.6(3) . . . . ?
C4 C5 C6 C1 3.6(4) . . . . ?
C4 C5 C6 S4 -178.4(2) . . . . ?
O1 C1 C6 C5 174.2(3) . . . . ?
C2 C1 C6 C5 -4.9(4) . . . . ?
O1 C1 C6 S4 -3.8(4) . . . . ?
C2 C1 C6 S4 177.1(2) . . . . ?
C5 C4 C7 C8 -110.1(3) . . . . ?
C3 C4 C7 C8 67.6(4) . . . . ?
C5 C4 C7 C10 10.5(4) . . . . ?
C3 C4 C7 C10 -171.8(3) . . . . ?
C5 C4 C7 C9 129.7(3) . . . . ?
C3 C4 C7 C9 -52.6(4) . . . . ?
C3 C2 S1 C12 -134.9(2) . . . . ?
C1 C2 S1 C12 50.1(3) . . . . ?
O3 C11 C12 C13 -178.7(2) . . . . ?
C16 C11 C12 C13 -8.6(4) . . . . ?
O3 C11 C12 S1 -8.6(4) . . . . ?
C16 C11 C12 S1 161.5(2) . . . . ?
C2 S1 C12 C13 72.2(2) . . . . ?
C2 S1 C12 C11 -98.1(2) . . . . ?
C11 C12 C13 C14 3.5(4) . . . . ?
S1 C12 C13 C14 -166.7(2) . . . . ?
C12 C13 C14 C15 2.1(4) . . . . ?
C12 C13 C14 C17 180.0(3) . . . . ?
C13 C14 C15 C16 -2.3(4) . . . . ?
C17 C14 C15 C16 179.8(3) . . . . ?
C14 C15 C16 C11 -3.1(4) . . . . ?
C14 C15 C16 S2 166.0(2) . . . . ?
O3 C11 C16 C15 179.2(3) . . . . ?
C12 C11 C16 C15 8.5(4) . . . . ?
O3 C11 C16 S2 9.4(3) . . . . ?
C12 C11 C16 S2 -161.3(2) . . . . ?
C15 C14 C17 C20 26.7(4) . . . . ?
C13 C14 C17 C20 -151.0(3) . . . . ?
C15 C14 C17 C18 -93.7(3) . . . . ?
C13 C14 C17 C18 88.5(3) . . . . ?
C15 C14 C17 C19 147.0(3) . . . . ?
C13 C14 C17 C19 -30.8(4) . . . . ?
C12 C11 O3 Si1 -80.5(4) . . . . ?
C16 C11 O3 Si1 109.4(3) . . . . ?
C11 O3 Si1 C25 157.4(3) . . . . ?
C11 O3 Si1 C28 -87.7(3) . . . . ?
C11 O3 Si1 C22 39.0(3) . . . . ?
O3 Si1 C22 C23 -62.2(3) . . . . ?
C25 Si1 C22 C23 -176.0(2) . . . . ?
C28 Si1 C22 C23 59.2(3) . . . . ?
O3 Si1 C22 C21 170.7(2) . . . . ?
C25 Si1 C22 C21 56.9(3) . . . . ?
C28 Si1 C22 C21 -67.9(3) . . . . ?
O3 Si1 C25 C24 -65.8(2) . . . . ?
C28 Si1 C25 C24 -178.4(2) . . . . ?
C22 Si1 C25 C24 53.1(2) . . . . ?
O3 Si1 C25 C26 58.3(2) . . . . ?
C28 Si1 C25 C26 -54.4(3) . . . . ?
C22 Si1 C25 C26 177.1(2) . . . . ?
O3 Si1 C28 C29 65.5(2) . . . . ?
C25 Si1 C28 C29 176.1(2) . . . . ?
C22 Si1 C28 C29 -58.4(3) . . . . ?
O3 Si1 C28 C27 -166.1(2) . . . . ?
C25 Si1 C28 C27 -55.6(3) . . . . ?
C22 Si1 C28 C27 70.0(3) . . . . ?
C15 C16 S2 C31 -19.2(3) . . . . ?
C11 C16 S2 C31 150.4(2) . . . . ?
Pb1 O2 C30 C31 -59.0(3) . . . . ?
Pb1 O2 C30 C35 121.8(2) . . . . ?
O2 C30 C31 C32 -179.0(3) . . . . ?
C35 C30 C31 C32 0.3(4) . . . . ?
O2 C30 C31 S2 7.1(4) . . . . ?
C35 C30 C31 S2 -173.6(2) . . . . ?
C16 S2 C31 C32 122.9(2) . . . . ?
C16 S2 C31 C30 -63.0(3) . . . . ?
C30 C31 C32 C33 0.0(4) . . . . ?
S2 C31 C32 C33 173.9(2) . . . . ?
C31 C32 C33 C34 0.1(4) . . . . ?
C31 C32 C33 C36 178.8(3) . . . . ?
C32 C33 C34 C35 -0.4(4) . . . . ?
C36 C33 C34 C35 -179.1(3) . . . . ?
C33 C34 C35 C30 0.6(4) . . . . ?
C33 C34 C35 S3 -174.5(2) . . . . ?
O2 C30 C35 C34 178.7(3) . . . . ?
C31 C30 C35 C34 -0.6(4) . . . . ?
O2 C30 C35 S3 -6.8(4) . . . . ?
C31 C30 C35 S3 173.9(2) . . . . ?
C34 C33 C36 C38 94.5(4) . . . . ?
C32 C33 C36 C38 -84.1(4) . . . . ?
C34 C33 C36 C37 -145.1(3) . . . . ?
C32 C33 C36 C37 36.3(4) . . . . ?
C34 C33 C36 C39 -24.8(4) . . . . ?
C32 C33 C36 C39 156.6(3) . . . . ?
C34 C35 S3 C41 -168.3(2) . . . . ?
C30 C35 S3 C41 17.0(3) . . . . ?
O4 C40 C41 C42 177.4(2) . . . . ?
C45 C40 C41 C42 -11.4(4) . . . . ?
O4 C40 C41 S3 -4.5(4) . . . . ?
C45 C40 C41 S3 166.7(2) . . . . ?
C35 S3 C41 C40 -75.5(3) . . . . ?
C35 S3 C41 C42 102.7(2) . . . . ?
C40 C41 C42 C43 3.4(4) . . . . ?
S3 C41 C42 C43 -174.8(2) . . . . ?
C41 C42 C43 C44 4.8(4) . . . . ?
C41 C42 C43 C46 -173.1(3) . . . . ?
C42 C43 C44 C45 -5.1(4) . . . . ?
C46 C43 C44 C45 172.8(3) . . . . ?
O4 C40 C45 C44 -177.3(2) . . . . ?
C41 C40 C45 C44 11.3(4) . . . . ?
O4 C40 C45 S4 7.1(4) . . . . ?
C41 C40 C45 S4 -164.4(2) . . . . ?
C43 C44 C45 C40 -2.9(4) . . . . ?
C43 C44 C45 S4 172.6(2) . . . . ?
C44 C43 C46 C49 -95.0(3) . . . . ?
C42 C43 C46 C49 82.9(3) . . . . ?
C44 C43 C46 C47 146.0(3) . . . . ?
C42 C43 C46 C47 -36.1(4) . . . . ?
C44 C43 C46 C48 24.7(4) . . . . ?
C42 C43 C46 C48 -157.4(3) . . . . ?
C45 C40 O4 Si2 107.8(3) . . . . ?
C41 C40 O4 Si2 -81.0(3) . . . . ?
C40 O4 Si2 C54 4.6(3) . . . . ?
C40 O4 Si2 C57 -114.6(2) . . . . ?
C40 O4 Si2 C51 124.6(2) . . . . ?
O4 Si2 C51 C52 29.5(3) . . . . ?
C54 Si2 C51 C52 147.2(2) . . . . ?
C57 Si2 C51 C52 -83.4(3) . . . . ?
O4 Si2 C51 C50 156.8(2) . . . . ?
C54 Si2 C51 C50 -85.5(3) . . . . ?
C57 Si2 C51 C50 43.9(3) . . . . ?
O4 Si2 C54 C53 -71.7(2) . . . . ?
C57 Si2 C54 C53 41.4(3) . . . . ?
C51 Si2 C54 C53 171.9(2) . . . . ?
O4 Si2 C54 C55 160.9(2) . . . . ?
C57 Si2 C54 C55 -86.1(2) . . . . ?
C51 Si2 C54 C55 44.4(3) . . . . ?
O4 Si2 C57 C56 -61.3(2) . . . . ?
C54 Si2 C57 C56 -177.5(2) . . . . ?
C51 Si2 C57 C56 53.5(3) . . . . ?
O4 Si2 C57 C58 171.4(2) . . . . ?
C54 Si2 C57 C58 55.1(3) . . . . ?
C51 Si2 C57 C58 -73.9(3) . . . . ?
C59 C60 C61 C62 177.4(5) . . . . ?
C60 C61 C62 C63 179.4(5) . . . . ?
C64 C65 C66 C67 -177.5(12) . . . . ?
C65 C66 C67 C68 178.0(16) . . . . ?
C5 C6 S4 C45 93.1(2) . . . . ?
C1 C6 S4 C45 -88.9(2) . . . . ?
C5 C6 S4 Pb1 -177.8(2) . . . . ?
C1 C6 S4 Pb1 0.3(2) . . . . ?
C40 C45 S4 C6 141.4(2) . . . . ?
C44 C45 S4 C6 -34.2(3) . . . . ?
C40 C45 S4 Pb1 47.8(2) . . . . ?
C44 C45 S4 Pb1 -127.8(2) . . . . ?
